data_7717247
loop_
_publ_author_name
'Dwivedi, Khilesh C.'
'Sabharwal, Gazal'
'Kote, Basvaraj S.'
'Balakrishna, Maravanji S.'

_publ_section_title
;
 Ni<sup>II</sup>, Pd<sup>II</sup> and Pt<sup>II</sup> pincer complexes of
 2-(diphenylphosphanyl)-<i>N</i>-(2-(diphenyl-phosphanyl)benzyl)benzamide:
 synthesis, reactivity and catalytic studies.
;
_journal_issue 45
_journal_name_full 'Dalton transactions (Cambridge, England : 2003)'
_journal_page_first 18321
_journal_page_last 18329
_journal_paper_doi 10.1039/d4dt02611j
_journal_volume 53
_journal_year 2024
_chemical_formula_moiety 'C38 H30 Cl N O P2 Pd, C H2 Cl2'
_chemical_formula_sum 'C40 H34 Cl5 N O P2 Pd'
_chemical_formula_weight 890.27
_space_group_crystal_system triclinic
_space_group_IT_number 2
_space_group_name_Hall '-P 1'
_space_group_name_H-M_alt 'P -1'
_atom_sites_solution_hydrogens geom
_audit_creation_date 2024-04-25
_audit_creation_method
;
Olex2 1.5
(compiled 2024.02.16 svn.r378c4104 for OlexSys, GUI svn.r6928)
;
_audit_update_record
;
2024-06-13 deposited with the CCDC.	2024-10-18 downloaded from the CCDC.
;
_cell_angle_alpha 77.550(2)
_cell_angle_beta 76.927(2)
_cell_angle_gamma 60.683(2)
_cell_formula_units_Z 2
_cell_length_a 12.6618(7)
_cell_length_b 12.8044(7)
_cell_length_c 13.8971(7)
_cell_measurement_reflns_used 9855
_cell_measurement_temperature 150(2)
_cell_measurement_theta_max 27.92
_cell_measurement_theta_min 2.23
_cell_volume 1898.98(18)
_computing_cell_refinement 'SAINT V8.40A (Bruker, 2019)'
_computing_data_reduction 'SAINT V8.40A (Bruker, 2019)'
_computing_molecular_graphics 'Olex2 1.5 (Dolomanov et al., 2009)'
_computing_publication_material 'Olex2 1.5 (Dolomanov et al., 2009)'
_computing_structure_refinement 'SHELXL 2018/3 (Sheldrick, 2015)'
_computing_structure_solution 'olex2.solve 1.5 (Bourhis et al., 2015)'
_diffrn_ambient_temperature 150.00
_diffrn_measured_fraction_theta_full 0.999
_diffrn_measured_fraction_theta_max 0.999
_diffrn_measurement_device_type 'Bruker APEX-II CCD'
_diffrn_measurement_method '\f and \w scans'
_diffrn_radiation_type MoK\a
_diffrn_radiation_wavelength 0.71073
_diffrn_reflns_av_R_equivalents 0.0645
_diffrn_reflns_av_unetI/netI 0.0300
_diffrn_reflns_Laue_measured_fraction_full 0.999
_diffrn_reflns_Laue_measured_fraction_max 0.999
_diffrn_reflns_limit_h_max 15
_diffrn_reflns_limit_h_min -15
_diffrn_reflns_limit_k_max 15
_diffrn_reflns_limit_k_min -15
_diffrn_reflns_limit_l_max 16
_diffrn_reflns_limit_l_min -16
_diffrn_reflns_number 69406
_diffrn_reflns_point_group_measured_fraction_full 0.999
_diffrn_reflns_point_group_measured_fraction_max 0.999
_diffrn_reflns_theta_full 24.996
_diffrn_reflns_theta_max 24.996
_diffrn_reflns_theta_min 1.917
_exptl_absorpt_coefficient_mu 0.959
_exptl_absorpt_correction_T_max 0.7457
_exptl_absorpt_correction_T_min 0.5995
_exptl_absorpt_correction_type none
_exptl_absorpt_process_details
;
SADABS-2016/2 (Bruker,2016/2) was used for absorption correction.
wR2(int) was 0.1098 before and 0.0741 after correction.
The Ratio of minimum to maximum transmission is 0.8039.
The \l/2 correction factor is Not present.
;
_exptl_crystal_colour yellow
_exptl_crystal_colour_primary yellow
_exptl_crystal_density_diffrn 1.557
_exptl_crystal_description block
_exptl_crystal_F_000 900
_exptl_crystal_size_max 0.103
_exptl_crystal_size_mid 0.067
_exptl_crystal_size_min 0.049
_refine_diff_density_max 0.778
_refine_diff_density_min -0.595
_refine_diff_density_rms 0.065
_refine_ls_extinction_method none
_refine_ls_goodness_of_fit_ref 1.055
_refine_ls_hydrogen_treatment constr
_refine_ls_matrix_type full
_refine_ls_number_parameters 424
_refine_ls_number_reflns 6677
_refine_ls_number_restraints 0
_refine_ls_restrained_S_all 1.055
_refine_ls_R_factor_all 0.0339
_refine_ls_R_factor_gt 0.0283
_refine_ls_shift/su_max 0.001
_refine_ls_shift/su_mean 0.000
_refine_ls_structure_factor_coef Fsqd
_refine_ls_weighting_details 'w=1/[\s^2^(Fo^2^)+(0.0288P)^2^+2.1125P] where P=(Fo^2^+2Fc^2^)/3'
_refine_ls_weighting_scheme calc
_refine_ls_wR_factor_gt 0.0702
_refine_ls_wR_factor_ref 0.0728
_reflns_Friedel_coverage 0.000
_reflns_number_gt 5893
_reflns_number_total 6677
_reflns_threshold_expression 'I > 2\s(I)'
_cod_data_source_file d4dt02611j2.cif
_cod_data_source_block complex_3
_cod_depositor_comments 'Adding full bibliography for 7717241--7717247.cif.'
_cod_database_code 7717247
_shelx_shelxl_version_number 2018/3
_shelx_space_group_comment
;
The symmetry employed for this shelxl refinement is uniquely defined
by the following loop, which should always be used as a source of
symmetry information in preference to the above space-group names.
They are only intended as comments.
;
_shelx_estimated_absorpt_t_max 0.955
_shelx_estimated_absorpt_t_min 0.908
_olex2_refinement_description
;
1. Fixed Uiso
 At 1.2 times of:
  All C(H) groups, All C(H,H) groups
2.a Secondary CH2 refined with riding coordinates:
 C20(H20A,H20B), C39(H39A,H39B)
2.b Aromatic/amide H refined with riding coordinates:
 C22(H22), C23(H23), C24(H24), C25(H25), C6(H6), C5(H5), C4(H4), C3(H3),
 C15(H15), C16(H16), C17(H17), C18(H18), C19(H19), C9(H9), C10(H10), C11(H11),
 C12(H12), C13(H13), C34(H34), C35(H35), C36(H36), C37(H37), C38(H38), C28(H28),
  C29(H29), C30(H30), C31(H31), C32(H32)
;
_smtbx_masks_special_details
;
A solvent mask was calculated and 76 electrons were 
found in a volume of 190\%A^3^ in 1 void per unit cell. 
This is consistent with the presence of 
1[CH2Cl2] per Asymmetric Unit 
which account for 84 electrons 
per unit cell.
;
_olex2_submission_special_instructions 'No special instructions were received'

loop_
_space_group_symop_operation_xyz
'x, y, z'
'-x, -y, -z'

loop_
_atom_site_label
_atom_site_type_symbol
_atom_site_fract_x
_atom_site_fract_y
_atom_site_fract_z
_atom_site_U_iso_or_equiv
_atom_site_adp_type
_atom_site_occupancy
_atom_site_site_symmetry_order
_atom_site_calc_flag
_atom_site_refinement_flags_posn
_atom_site_refinement_flags_adp
_atom_site_refinement_flags_occupancy
_atom_site_disorder_assembly
_atom_site_disorder_group
Pd1 Pd 0.51594(2) 0.26829(2) 0.27708(2) 0.01681(6) Uani 1 1 d . . . . .
P2 P 0.70078(6) 0.26603(6) 0.19867(5) 0.01745(14) Uani 1 1 d . . . . .
P1 P 0.33612(6) 0.26154(6) 0.33368(5) 0.01698(14) Uani 1 1 d . . . . .
Cl1 Cl 0.54826(6) 0.28904(6) 0.42833(5) 0.02666(15) Uani 1 1 d . . . . .
Cl3 Cl -0.13435(10) 0.36350(11) 0.48977(10) 0.0774(3) Uani 1 1 d . . . . .
Cl2 Cl -0.32320(10) 0.35452(9) 0.64824(7) 0.0601(3) Uani 1 1 d . . . . .
O1 O 0.46656(17) 0.15527(17) 0.03589(13) 0.0256(4) Uani 1 1 d . . . . .
N1 N 0.48365(18) 0.25179(19) 0.14689(15) 0.0182(4) Uani 1 1 d . . . . .
C26 C 0.7403(2) 0.2272(2) 0.07227(18) 0.0187(5) Uani 1 1 d . . . . .
C21 C 0.6456(2) 0.2656(2) 0.01598(18) 0.0196(5) Uani 1 1 d . . . . .
C22 C 0.6761(3) 0.2403(2) -0.08171(19) 0.0249(6) Uani 1 1 d . . . . .
H22 H 0.612755 0.266875 -0.120761 0.030 Uiso 1 1 calc R U . . .
C23 C 0.7970(3) 0.1769(3) -0.1235(2) 0.0285(6) Uani 1 1 d . . . . .
H23 H 0.816111 0.160330 -0.190507 0.034 Uiso 1 1 calc R U . . .
C24 C 0.8900(3) 0.1377(2) -0.0668(2) 0.0265(6) Uani 1 1 d . . . . .
H24 H 0.972924 0.093418 -0.094719 0.032 Uiso 1 1 calc R U . . .
C25 C 0.8618(2) 0.1633(2) 0.03018(19) 0.0228(6) Uani 1 1 d . . . . .
H25 H 0.925726 0.137162 0.068478 0.027 Uiso 1 1 calc R U . . .
C20 C 0.5124(2) 0.3288(2) 0.06075(19) 0.0205(5) Uani 1 1 d . . . . .
H20A H 0.494552 0.405299 0.082329 0.025 Uiso 1 1 calc R U . . .
H20B H 0.459882 0.348584 0.009705 0.025 Uiso 1 1 calc R U . . .
C1 C 0.4616(2) 0.1685(2) 0.12347(19) 0.0190(5) Uani 1 1 d . . . . .
C2 C 0.4268(2) 0.0872(2) 0.20606(19) 0.0195(5) Uani 1 1 d . . . . .
C7 C 0.3658(2) 0.1187(2) 0.30156(18) 0.0184(5) Uani 1 1 d . . . . .
C6 C 0.3303(2) 0.0400(2) 0.36930(19) 0.0221(6) Uani 1 1 d . . . . .
H6 H 0.288469 0.062024 0.433412 0.026 Uiso 1 1 calc R U . . .
C5 C 0.3553(3) -0.0700(2) 0.3444(2) 0.0260(6) Uani 1 1 d . . . . .
H5 H 0.332061 -0.123682 0.391340 0.031 Uiso 1 1 calc R U . . .
C4 C 0.4144(2) -0.1003(2) 0.2505(2) 0.0255(6) Uani 1 1 d . . . . .
H4 H 0.431390 -0.175171 0.232835 0.031 Uiso 1 1 calc R U . . .
C3 C 0.4492(2) -0.0232(2) 0.1820(2) 0.0226(6) Uani 1 1 d . . . . .
H3 H 0.488918 -0.045388 0.117510 0.027 Uiso 1 1 calc R U . . .
C14 C 0.2761(2) 0.2616(2) 0.46480(18) 0.0189(5) Uani 1 1 d . . . . .
C15 C 0.1564(3) 0.3412(2) 0.4991(2) 0.0269(6) Uani 1 1 d . . . . .
H15 H 0.103191 0.397165 0.453001 0.032 Uiso 1 1 calc R U . . .
C16 C 0.1146(3) 0.3391(3) 0.6001(2) 0.0337(7) Uani 1 1 d . . . . .
H16 H 0.032888 0.393948 0.623300 0.040 Uiso 1 1 calc R U . . .
C17 C 0.1916(3) 0.2573(3) 0.6674(2) 0.0295(6) Uani 1 1 d . . . . .
H17 H 0.162562 0.256035 0.736714 0.035 Uiso 1 1 calc R U . . .
C18 C 0.3108(3) 0.1774(2) 0.6342(2) 0.0263(6) Uani 1 1 d . . . . .
H18 H 0.363018 0.120693 0.680703 0.032 Uiso 1 1 calc R U . . .
C19 C 0.3538(2) 0.1800(2) 0.53355(19) 0.0236(6) Uani 1 1 d . . . . .
H19 H 0.436202 0.126297 0.510928 0.028 Uiso 1 1 calc R U . . .
C8 C 0.2122(2) 0.3754(2) 0.26702(17) 0.0179(5) Uani 1 1 d . . . . .
C9 C 0.1189(3) 0.3546(3) 0.2536(2) 0.0290(6) Uani 1 1 d . . . . .
H9 H 0.117869 0.280529 0.281829 0.035 Uiso 1 1 calc R U . . .
C10 C 0.0269(3) 0.4417(3) 0.1991(2) 0.0353(7) Uani 1 1 d . . . . .
H10 H -0.036812 0.427079 0.190325 0.042 Uiso 1 1 calc R U . . .
C11 C 0.0281(3) 0.5487(3) 0.1580(2) 0.0292(6) Uani 1 1 d . . . . .
H11 H -0.033880 0.607350 0.119686 0.035 Uiso 1 1 calc R U . . .
C12 C 0.1188(3) 0.5715(2) 0.1720(2) 0.0305(7) Uani 1 1 d . . . . .
H12 H 0.118297 0.646405 0.144484 0.037 Uiso 1 1 calc R U . . .
C13 C 0.2108(3) 0.4854(2) 0.2262(2) 0.0253(6) Uani 1 1 d . . . . .
H13 H 0.273245 0.501478 0.235648 0.030 Uiso 1 1 calc R U . . .
C33 C 0.7032(2) 0.4103(2) 0.18285(19) 0.0202(5) Uani 1 1 d . . . . .
C34 C 0.6532(3) 0.4796(3) 0.2612(2) 0.0288(6) Uani 1 1 d . . . . .
H34 H 0.618376 0.451462 0.322508 0.035 Uiso 1 1 calc R U . . .
C35 C 0.6537(3) 0.5892(3) 0.2509(2) 0.0338(7) Uani 1 1 d . . . . .
H35 H 0.621861 0.634538 0.305697 0.041 Uiso 1 1 calc R U . . .
C36 C 0.7002(3) 0.6330(2) 0.1613(2) 0.0305(7) Uani 1 1 d . . . . .
H36 H 0.698484 0.709297 0.153953 0.037 Uiso 1 1 calc R U . . .
C37 C 0.7491(3) 0.5659(3) 0.0826(2) 0.0296(6) Uani 1 1 d . . . . .
H37 H 0.781357 0.595980 0.020896 0.036 Uiso 1 1 calc R U . . .
C38 C 0.7514(2) 0.4547(2) 0.0930(2) 0.0256(6) Uani 1 1 d . . . . .
H38 H 0.785988 0.408504 0.038584 0.031 Uiso 1 1 calc R U . . .
C27 C 0.8281(2) 0.1549(2) 0.26405(18) 0.0204(5) Uani 1 1 d . . . . .
C28 C 0.8362(3) 0.0412(3) 0.2956(2) 0.0373(7) Uani 1 1 d . . . . .
H28 H 0.776897 0.023410 0.281900 0.045 Uiso 1 1 calc R U . . .
C29 C 0.9297(3) -0.0462(3) 0.3469(2) 0.0407(8) Uani 1 1 d . . . . .
H29 H 0.935262 -0.124321 0.366865 0.049 Uiso 1 1 calc R U . . .
C30 C 1.0148(3) -0.0216(3) 0.3693(2) 0.0368(7) Uani 1 1 d . . . . .
H30 H 1.079556 -0.082209 0.404042 0.044 Uiso 1 1 calc R U . . .
C31 C 1.0050(3) 0.0915(3) 0.3409(3) 0.0591(11) Uani 1 1 d . . . . .
H31 H 1.062433 0.109826 0.357273 0.071 Uiso 1 1 calc R U . . .
C32 C 0.9117(3) 0.1801(3) 0.2883(3) 0.0452(9) Uani 1 1 d . . . . .
H32 H 0.905949 0.258306 0.269012 0.054 Uiso 1 1 calc R U . . .
C39 C -0.2908(3) 0.4105(3) 0.5246(3) 0.0465(8) Uani 1 1 d . . . . .
H39A H -0.319737 0.382124 0.480079 0.056 Uiso 1 1 calc R U . . .
H39B H -0.335376 0.499807 0.516844 0.056 Uiso 1 1 calc R U . . .

loop_
_atom_site_aniso_label
_atom_site_aniso_U_11
_atom_site_aniso_U_22
_atom_site_aniso_U_33
_atom_site_aniso_U_23
_atom_site_aniso_U_13
_atom_site_aniso_U_12
Pd1 0.01730(11) 0.01886(11) 0.01741(11) -0.00168(7) -0.00456(7) -0.01013(8)
P2 0.0175(3) 0.0178(3) 0.0194(3) 0.0000(3) -0.0058(3) -0.0096(3)
P1 0.0166(3) 0.0171(3) 0.0180(3) -0.0016(2) -0.0038(2) -0.0082(3)
Cl1 0.0338(4) 0.0359(4) 0.0204(3) -0.0023(3) -0.0073(3) -0.0229(3)
Cl3 0.0535(6) 0.0692(7) 0.1063(9) -0.0206(6) 0.0118(6) -0.0317(6)
Cl2 0.0827(7) 0.0549(6) 0.0492(5) -0.0020(4) -0.0045(5) -0.0405(6)
O1 0.0320(11) 0.0313(11) 0.0196(10) -0.0051(8) -0.0059(8) -0.0176(9)
N1 0.0168(11) 0.0219(11) 0.0173(11) -0.0009(9) -0.0052(8) -0.0093(9)
C26 0.0224(14) 0.0141(12) 0.0216(13) 0.0007(10) -0.0039(10) -0.0108(11)
C21 0.0224(14) 0.0175(13) 0.0210(13) 0.0002(10) -0.0037(10) -0.0115(11)
C22 0.0308(15) 0.0288(15) 0.0219(14) 0.0007(11) -0.0073(11) -0.0190(13)
C23 0.0394(17) 0.0299(16) 0.0196(14) -0.0045(11) 0.0016(12) -0.0206(14)
C24 0.0274(15) 0.0186(14) 0.0302(15) -0.0025(11) 0.0031(12) -0.0113(12)
C25 0.0225(14) 0.0193(13) 0.0268(14) 0.0015(11) -0.0035(11) -0.0116(12)
C20 0.0216(14) 0.0201(13) 0.0224(13) 0.0002(10) -0.0078(10) -0.0108(11)
C1 0.0137(12) 0.0184(13) 0.0231(14) -0.0034(10) -0.0054(10) -0.0046(11)
C2 0.0151(13) 0.0195(13) 0.0240(13) -0.0013(10) -0.0086(10) -0.0061(11)
C7 0.0150(13) 0.0171(13) 0.0231(13) -0.0011(10) -0.0069(10) -0.0064(11)
C6 0.0218(14) 0.0215(14) 0.0237(14) -0.0010(11) -0.0052(11) -0.0107(12)
C5 0.0290(15) 0.0241(14) 0.0297(15) 0.0038(12) -0.0106(12) -0.0161(13)
C4 0.0271(15) 0.0179(13) 0.0356(16) -0.0010(11) -0.0153(12) -0.0099(12)
C3 0.0213(14) 0.0219(14) 0.0247(14) -0.0051(11) -0.0087(11) -0.0069(11)
C14 0.0231(14) 0.0190(13) 0.0190(13) -0.0019(10) -0.0036(10) -0.0130(11)
C15 0.0276(15) 0.0226(14) 0.0236(14) -0.0009(11) -0.0056(11) -0.0063(12)
C16 0.0311(16) 0.0281(16) 0.0259(15) -0.0054(12) 0.0021(12) -0.0031(13)
C17 0.0351(17) 0.0315(16) 0.0202(14) -0.0058(12) -0.0015(12) -0.0142(14)
C18 0.0303(16) 0.0285(15) 0.0225(14) 0.0031(11) -0.0106(11) -0.0151(13)
C19 0.0210(14) 0.0245(14) 0.0253(14) -0.0007(11) -0.0053(11) -0.0105(12)
C8 0.0190(13) 0.0177(13) 0.0158(12) -0.0032(10) -0.0018(10) -0.0074(11)
C9 0.0301(16) 0.0219(14) 0.0406(17) 0.0030(12) -0.0147(13) -0.0151(13)
C10 0.0294(17) 0.0314(17) 0.0487(19) 0.0003(14) -0.0198(14) -0.0130(14)
C11 0.0282(16) 0.0235(15) 0.0237(14) -0.0006(11) -0.0096(12) -0.0011(12)
C12 0.0338(17) 0.0185(14) 0.0308(16) 0.0033(12) -0.0018(12) -0.0093(13)
C13 0.0270(15) 0.0232(14) 0.0283(15) -0.0022(11) -0.0023(11) -0.0148(12)
C33 0.0180(13) 0.0177(13) 0.0258(14) 0.0025(10) -0.0103(10) -0.0080(11)
C34 0.0335(16) 0.0268(15) 0.0283(15) -0.0024(12) -0.0026(12) -0.0168(13)
C35 0.0396(18) 0.0245(15) 0.0385(17) -0.0079(13) -0.0051(14) -0.0142(14)
C36 0.0287(16) 0.0188(14) 0.0474(18) 0.0013(13) -0.0130(13) -0.0125(13)
C37 0.0306(16) 0.0269(15) 0.0349(16) 0.0063(12) -0.0093(12) -0.0181(13)
C38 0.0268(15) 0.0252(15) 0.0274(15) -0.0016(11) -0.0075(11) -0.0132(12)
C27 0.0195(13) 0.0196(13) 0.0205(13) -0.0008(10) -0.0065(10) -0.0071(11)
C28 0.0439(19) 0.0268(16) 0.0499(19) 0.0057(14) -0.0259(15) -0.0191(15)
C29 0.051(2) 0.0198(15) 0.051(2) 0.0078(14) -0.0253(16) -0.0129(15)
C30 0.0316(17) 0.0308(17) 0.0391(18) 0.0074(13) -0.0177(14) -0.0069(14)
C31 0.050(2) 0.053(2) 0.091(3) 0.027(2) -0.051(2) -0.034(2)
C32 0.043(2) 0.0335(18) 0.071(2) 0.0224(16) -0.0364(18) -0.0266(16)
C39 0.046(2) 0.052(2) 0.045(2) 0.0003(16) -0.0167(16) -0.0231(18)

loop_
_atom_type_symbol
_atom_type_description
_atom_type_scat_dispersion_real
_atom_type_scat_dispersion_imag
_atom_type_scat_source
C C 0.0033 0.0016 'International Tables Vol C Tables 4.2.6.8 and 6.1.1.4'
H H 0.0000 0.0000 'International Tables Vol C Tables 4.2.6.8 and 6.1.1.4'
Cl Cl 0.1484 0.1585 'International Tables Vol C Tables 4.2.6.8 and 6.1.1.4'
N N 0.0061 0.0033 'International Tables Vol C Tables 4.2.6.8 and 6.1.1.4'
O O 0.0106 0.0060 'International Tables Vol C Tables 4.2.6.8 and 6.1.1.4'
P P 0.1023 0.0942 'International Tables Vol C Tables 4.2.6.8 and 6.1.1.4'
Pd Pd -0.9988 1.0072 'International Tables Vol C Tables 4.2.6.8 and 6.1.1.4'

loop_
_geom_angle_atom_site_label_1
_geom_angle_atom_site_label_2
_geom_angle_atom_site_label_3
_geom_angle
_geom_angle_site_symmetry_1
_geom_angle_site_symmetry_3
_geom_angle_publ_flag
P1 Pd1 P2 171.96(2) . . ?
P1 Pd1 Cl1 96.73(2) . . ?
Cl1 Pd1 P2 91.11(2) . . ?
N1 Pd1 P2 90.15(6) . . ?
N1 Pd1 P1 82.03(6) . . ?
N1 Pd1 Cl1 178.66(6) . . ?
C26 P2 Pd1 112.03(8) . . ?
C26 P2 C33 103.65(11) . . ?
C33 P2 Pd1 115.19(9) . . ?
C27 P2 Pd1 111.86(9) . . ?
C27 P2 C26 106.11(12) . . ?
C27 P2 C33 107.30(12) . . ?
C7 P1 Pd1 103.61(8) . . ?
C14 P1 Pd1 120.51(9) . . ?
C14 P1 C7 106.06(11) . . ?
C14 P1 C8 106.89(11) . . ?
C8 P1 Pd1 113.21(8) . . ?
C8 P1 C7 105.26(11) . . ?
C20 N1 Pd1 113.86(16) . . ?
C1 N1 Pd1 130.13(17) . . ?
C1 N1 C20 114.8(2) . . ?
C21 C26 P2 118.67(19) . . ?
C25 C26 P2 121.4(2) . . ?
C25 C26 C21 119.9(2) . . ?
C26 C21 C20 121.5(2) . . ?
C22 C21 C26 118.6(2) . . ?
C22 C21 C20 119.8(2) . . ?
C21 C22 H22 119.3 . . ?
C23 C22 C21 121.4(3) . . ?
C23 C22 H22 119.3 . . ?
C22 C23 H23 120.2 . . ?
C22 C23 C24 119.6(3) . . ?
C24 C23 H23 120.2 . . ?
C23 C24 H24 120.0 . . ?
C25 C24 C23 120.0(3) . . ?
C25 C24 H24 120.0 . . ?
C26 C25 H25 119.8 . . ?
C24 C25 C26 120.5(3) . . ?
C24 C25 H25 119.8 . . ?
N1 C20 C21 110.9(2) . . ?
N1 C20 H20A 109.5 . . ?
N1 C20 H20B 109.5 . . ?
C21 C20 H20A 109.5 . . ?
C21 C20 H20B 109.5 . . ?
H20A C20 H20B 108.0 . . ?
O1 C1 N1 123.0(2) . . ?
O1 C1 C2 117.5(2) . . ?
N1 C1 C2 119.5(2) . . ?
C7 C2 C1 124.8(2) . . ?
C3 C2 C1 116.7(2) . . ?
C3 C2 C7 118.3(2) . . ?
C2 C7 P1 118.71(19) . . ?
C6 C7 P1 121.49(19) . . ?
C6 C7 C2 119.8(2) . . ?
C7 C6 H6 119.5 . . ?
C5 C6 C7 121.0(2) . . ?
C5 C6 H6 119.5 . . ?
C6 C5 H5 120.5 . . ?
C4 C5 C6 119.1(2) . . ?
C4 C5 H5 120.5 . . ?
C5 C4 H4 119.5 . . ?
C5 C4 C3 120.9(3) . . ?
C3 C4 H4 119.5 . . ?
C2 C3 H3 119.5 . . ?
C4 C3 C2 121.0(2) . . ?
C4 C3 H3 119.5 . . ?
C15 C14 P1 122.07(19) . . ?
C15 C14 C19 119.3(2) . . ?
C19 C14 P1 118.6(2) . . ?
C14 C15 H15 119.9 . . ?
C16 C15 C14 120.2(3) . . ?
C16 C15 H15 119.9 . . ?
C15 C16 H16 120.0 . . ?
C17 C16 C15 120.1(3) . . ?
C17 C16 H16 120.0 . . ?
C16 C17 H17 119.8 . . ?
C16 C17 C18 120.3(3) . . ?
C18 C17 H17 119.8 . . ?
C17 C18 H18 120.0 . . ?
C19 C18 C17 120.0(2) . . ?
C19 C18 H18 120.0 . . ?
C14 C19 H19 120.0 . . ?
C18 C19 C14 120.1(2) . . ?
C18 C19 H19 120.0 . . ?
C9 C8 P1 121.3(2) . . ?
C9 C8 C13 118.8(2) . . ?
C13 C8 P1 119.8(2) . . ?
C8 C9 H9 119.8 . . ?
C8 C9 C10 120.3(3) . . ?
C10 C9 H9 119.8 . . ?
C9 C10 H10 120.0 . . ?
C11 C10 C9 120.0(3) . . ?
C11 C10 H10 120.0 . . ?
C10 C11 H11 119.9 . . ?
C10 C11 C12 120.3(3) . . ?
C12 C11 H11 119.9 . . ?
C11 C12 H12 119.9 . . ?
C11 C12 C13 120.1(3) . . ?
C13 C12 H12 119.9 . . ?
C8 C13 H13 119.8 . . ?
C12 C13 C8 120.4(3) . . ?
C12 C13 H13 119.8 . . ?
C34 C33 P2 119.6(2) . . ?
C34 C33 C38 118.6(2) . . ?
C38 C33 P2 121.8(2) . . ?
C33 C34 H34 119.7 . . ?
C35 C34 C33 120.6(3) . . ?
C35 C34 H34 119.7 . . ?
C34 C35 H35 119.9 . . ?
C36 C35 C34 120.3(3) . . ?
C36 C35 H35 119.9 . . ?
C35 C36 H36 120.1 . . ?
C37 C36 C35 119.9(3) . . ?
C37 C36 H36 120.1 . . ?
C36 C37 H37 119.9 . . ?
C36 C37 C38 120.2(3) . . ?
C38 C37 H37 119.9 . . ?
C33 C38 H38 119.8 . . ?
C37 C38 C33 120.4(3) . . ?
C37 C38 H38 119.8 . . ?
C28 C27 P2 117.8(2) . . ?
C32 C27 P2 123.3(2) . . ?
C32 C27 C28 118.7(3) . . ?
C27 C28 H28 119.8 . . ?
C29 C28 C27 120.4(3) . . ?
C29 C28 H28 119.8 . . ?
C28 C29 H29 119.6 . . ?
C30 C29 C28 120.7(3) . . ?
C30 C29 H29 119.6 . . ?
C29 C30 H30 120.5 . . ?
C31 C30 C29 119.0(3) . . ?
C31 C30 H30 120.5 . . ?
C30 C31 H31 119.6 . . ?
C30 C31 C32 120.8(3) . . ?
C32 C31 H31 119.6 . . ?
C27 C32 C31 120.3(3) . . ?
C27 C32 H32 119.9 . . ?
C31 C32 H32 119.9 . . ?
Cl3 C39 Cl2 111.52(19) . . ?
Cl3 C39 H39A 109.3 . . ?
Cl3 C39 H39B 109.3 . . ?
Cl2 C39 H39A 109.3 . . ?
Cl2 C39 H39B 109.3 . . ?
H39A C39 H39B 108.0 . . ?

loop_
_geom_bond_atom_site_label_1
_geom_bond_atom_site_label_2
_geom_bond_distance
_geom_bond_site_symmetry_2
_geom_bond_publ_flag
Pd1 P2 2.3365(7) . ?
Pd1 P1 2.2723(7) . ?
Pd1 Cl1 2.3222(6) . ?
Pd1 N1 2.017(2) . ?
P2 C26 1.822(3) . ?
P2 C33 1.827(3) . ?
P2 C27 1.818(3) . ?
P1 C7 1.814(3) . ?
P1 C14 1.809(3) . ?
P1 C8 1.812(2) . ?
Cl3 C39 1.744(4) . ?
Cl2 C39 1.753(3) . ?
O1 C1 1.248(3) . ?
N1 C20 1.477(3) . ?
N1 C1 1.343(3) . ?
C26 C21 1.405(4) . ?
C26 C25 1.395(4) . ?
C21 C22 1.388(4) . ?
C21 C20 1.514(4) . ?
C22 H22 0.9500 . ?
C22 C23 1.388(4) . ?
C23 H23 0.9500 . ?
C23 C24 1.389(4) . ?
C24 H24 0.9500 . ?
C24 C25 1.382(4) . ?
C25 H25 0.9500 . ?
C20 H20A 0.9900 . ?
C20 H20B 0.9900 . ?
C1 C2 1.517(4) . ?
C2 C7 1.408(4) . ?
C2 C3 1.399(4) . ?
C7 C6 1.395(4) . ?
C6 H6 0.9500 . ?
C6 C5 1.389(4) . ?
C5 H5 0.9500 . ?
C5 C4 1.380(4) . ?
C4 H4 0.9500 . ?
C4 C3 1.381(4) . ?
C3 H3 0.9500 . ?
C14 C15 1.390(4) . ?
C14 C19 1.400(4) . ?
C15 H15 0.9500 . ?
C15 C16 1.383(4) . ?
C16 H16 0.9500 . ?
C16 C17 1.383(4) . ?
C17 H17 0.9500 . ?
C17 C18 1.383(4) . ?
C18 H18 0.9500 . ?
C18 C19 1.382(4) . ?
C19 H19 0.9500 . ?
C8 C9 1.389(4) . ?
C8 C13 1.393(4) . ?
C9 H9 0.9500 . ?
C9 C10 1.392(4) . ?
C10 H10 0.9500 . ?
C10 C11 1.373(4) . ?
C11 H11 0.9500 . ?
C11 C12 1.377(4) . ?
C12 H12 0.9500 . ?
C12 C13 1.386(4) . ?
C13 H13 0.9500 . ?
C33 C34 1.390(4) . ?
C33 C38 1.395(4) . ?
C34 H34 0.9500 . ?
C34 C35 1.382(4) . ?
C35 H35 0.9500 . ?
C35 C36 1.379(4) . ?
C36 H36 0.9500 . ?
C36 C37 1.377(4) . ?
C37 H37 0.9500 . ?
C37 C38 1.387(4) . ?
C38 H38 0.9500 . ?
C27 C28 1.386(4) . ?
C27 C32 1.371(4) . ?
C28 H28 0.9500 . ?
C28 C29 1.379(4) . ?
C29 H29 0.9500 . ?
C29 C30 1.373(4) . ?
C30 H30 0.9500 . ?
C30 C31 1.365(5) . ?
C31 H31 0.9500 . ?
C31 C32 1.392(4) . ?
C32 H32 0.9500 . ?
C39 H39A 0.9900 . ?
C39 H39B 0.9900 . ?

loop_
_geom_torsion_atom_site_label_1
_geom_torsion_atom_site_label_2
_geom_torsion_atom_site_label_3
_geom_torsion_atom_site_label_4
_geom_torsion
_geom_torsion_site_symmetry_1
_geom_torsion_site_symmetry_2
_geom_torsion_site_symmetry_3
_geom_torsion_site_symmetry_4
_geom_torsion_publ_flag
Pd1 P2 C26 C21 34.2(2) . . . . ?
Pd1 P2 C26 C25 -147.44(18) . . . . ?
Pd1 P2 C33 C34 44.2(2) . . . . ?
Pd1 P2 C33 C38 -134.23(19) . . . . ?
Pd1 P2 C27 C28 44.9(3) . . . . ?
Pd1 P2 C27 C32 -131.3(3) . . . . ?
Pd1 P1 C7 C2 -44.9(2) . . . . ?
Pd1 P1 C7 C6 134.76(19) . . . . ?
Pd1 P1 C14 C15 129.4(2) . . . . ?
Pd1 P1 C14 C19 -49.6(2) . . . . ?
Pd1 P1 C8 C9 148.4(2) . . . . ?
Pd1 P1 C8 C13 -30.3(2) . . . . ?
Pd1 N1 C20 C21 87.0(2) . . . . ?
Pd1 N1 C1 O1 -165.63(18) . . . . ?
Pd1 N1 C1 C2 15.5(3) . . . . ?
P2 C26 C21 C22 177.36(19) . . . . ?
P2 C26 C21 C20 -5.2(3) . . . . ?
P2 C26 C25 C24 -178.12(19) . . . . ?
P2 C33 C34 C35 -179.8(2) . . . . ?
P2 C33 C38 C37 178.4(2) . . . . ?
P2 C27 C28 C29 -179.0(3) . . . . ?
P2 C27 C32 C31 178.2(3) . . . . ?
P1 C7 C6 C5 -179.0(2) . . . . ?
P1 C14 C15 C16 -179.3(2) . . . . ?
P1 C14 C19 C18 -179.8(2) . . . . ?
P1 C8 C9 C10 -177.7(2) . . . . ?
P1 C8 C13 C12 177.7(2) . . . . ?
O1 C1 C2 C7 -150.6(2) . . . . ?
O1 C1 C2 C3 24.3(3) . . . . ?
N1 C1 C2 C7 28.3(4) . . . . ?
N1 C1 C2 C3 -156.7(2) . . . . ?
C26 P2 C33 C34 166.9(2) . . . . ?
C26 P2 C33 C38 -11.5(2) . . . . ?
C26 P2 C27 C28 -77.5(3) . . . . ?
C26 P2 C27 C32 106.2(3) . . . . ?
C26 C21 C22 C23 0.9(4) . . . . ?
C26 C21 C20 N1 -59.1(3) . . . . ?
C21 C26 C25 C24 0.2(4) . . . . ?
C21 C22 C23 C24 0.0(4) . . . . ?
C22 C21 C20 N1 118.3(2) . . . . ?
C22 C23 C24 C25 -0.8(4) . . . . ?
C23 C24 C25 C26 0.7(4) . . . . ?
C25 C26 C21 C22 -1.0(4) . . . . ?
C25 C26 C21 C20 176.4(2) . . . . ?
C20 N1 C1 O1 1.0(3) . . . . ?
C20 N1 C1 C2 -177.9(2) . . . . ?
C20 C21 C22 C23 -176.6(2) . . . . ?
C1 N1 C20 C21 -81.8(3) . . . . ?
C1 C2 C7 P1 -5.1(3) . . . . ?
C1 C2 C7 C6 175.3(2) . . . . ?
C1 C2 C3 C4 -176.4(2) . . . . ?
C2 C7 C6 C5 0.7(4) . . . . ?
C7 P1 C14 C15 -113.6(2) . . . . ?
C7 P1 C14 C19 67.4(2) . . . . ?
C7 P1 C8 C9 35.9(2) . . . . ?
C7 P1 C8 C13 -142.7(2) . . . . ?
C7 C2 C3 C4 -1.1(4) . . . . ?
C7 C6 C5 C4 -1.0(4) . . . . ?
C6 C5 C4 C3 0.4(4) . . . . ?
C5 C4 C3 C2 0.7(4) . . . . ?
C3 C2 C7 P1 -179.97(18) . . . . ?
C3 C2 C7 C6 0.4(4) . . . . ?
C14 P1 C7 C2 -172.69(19) . . . . ?
C14 P1 C7 C6 6.9(2) . . . . ?
C14 P1 C8 C9 -76.6(2) . . . . ?
C14 P1 C8 C13 104.8(2) . . . . ?
C14 C15 C16 C17 -0.4(5) . . . . ?
C15 C14 C19 C18 1.2(4) . . . . ?
C15 C16 C17 C18 0.1(5) . . . . ?
C16 C17 C18 C19 0.8(4) . . . . ?
C17 C18 C19 C14 -1.4(4) . . . . ?
C19 C14 C15 C16 -0.3(4) . . . . ?
C8 P1 C7 C2 74.2(2) . . . . ?
C8 P1 C7 C6 -106.1(2) . . . . ?
C8 P1 C14 C15 -1.7(3) . . . . ?
C8 P1 C14 C19 179.3(2) . . . . ?
C8 C9 C10 C11 0.2(5) . . . . ?
C9 C8 C13 C12 -1.0(4) . . . . ?
C9 C10 C11 C12 -1.3(5) . . . . ?
C10 C11 C12 C13 1.2(4) . . . . ?
C11 C12 C13 C8 -0.1(4) . . . . ?
C13 C8 C9 C10 0.9(4) . . . . ?
C33 P2 C26 C21 -90.6(2) . . . . ?
C33 P2 C26 C25 87.8(2) . . . . ?
C33 P2 C27 C28 172.2(2) . . . . ?
C33 P2 C27 C32 -4.1(3) . . . . ?
C33 C34 C35 C36 2.2(4) . . . . ?
C34 C33 C38 C37 -0.1(4) . . . . ?
C34 C35 C36 C37 -1.6(4) . . . . ?
C35 C36 C37 C38 0.2(4) . . . . ?
C36 C37 C38 C33 0.6(4) . . . . ?
C38 C33 C34 C35 -1.3(4) . . . . ?
C27 P2 C26 C21 156.54(19) . . . . ?
C27 P2 C26 C25 -25.1(2) . . . . ?
C27 P2 C33 C34 -81.1(2) . . . . ?
C27 P2 C33 C38 100.5(2) . . . . ?
C27 C28 C29 C30 1.4(5) . . . . ?
C28 C27 C32 C31 2.0(5) . . . . ?
C28 C29 C30 C31 0.6(5) . . . . ?
C29 C30 C31 C32 -1.3(6) . . . . ?
C30 C31 C32 C27 0.0(6) . . . . ?
C32 C27 C28 C29 -2.6(5) . . . . ?

loop_
_smtbx_masks_void_nr
_smtbx_masks_void_average_x
_smtbx_masks_void_average_y
_smtbx_masks_void_average_z
_smtbx_masks_void_volume
_smtbx_masks_void_count_electrons
_smtbx_masks_void_content
1 0.184 0.132 0.003 95.1 37.8 '1 CH2Cl2'
2 -0.184 0.868 0.997 95.1 37.5 '1 CH2Cl2'
